data_7115983
loop_
_publ_author_name
'David Schneider'
'Tatiana Spallek'
'Cacilia Maichle-Mossmer'
'Karl W. Tornroos'
'Reiner Anwander'

_publ_section_title
;
 Cerium tetrakis(diisopropylamide) -- a useful precursor for cerium(IV)
 chemistry
;
_journal_name_full Chem.Commun.
_journal_page_first 14763
_journal_paper_doi 10.1039/C4cc06228K
_journal_volume 50
_journal_year 2014
_chemical_formula_sum 'C24 H56 Ce N4'
_chemical_formula_weight 540.84
_chemical_name_systematic 'cerium tetrakis(diisopropylamide)'
_chemical_properties_physical 'Air-sensitive, Moisture-sensitive, Heat-sensitive'
_space_group_crystal_system monoclinic
_space_group_IT_number 15
_space_group_name_Hall '-C 2yc'
_space_group_name_H-M_alt 'C 1 2/c 1'
_symmetry_space_group_name_Hall '-C 2yc'
_symmetry_space_group_name_H-M 'C 1 2/c 1'
_atom_sites_solution_hydrogens geom
_audit_creation_method SHELXL-2013
_cell_angle_alpha 90
_cell_angle_beta 108.44(2)
_cell_angle_gamma 90
_cell_formula_units_Z 4
_cell_length_a 18.369(13)
_cell_length_b 9.706(7)
_cell_length_c 17.704(10)
_cell_measurement_reflns_used 2106
_cell_measurement_temperature 160(2)
_cell_measurement_theta_max 31.1884
_cell_measurement_theta_min 2.3942
_cell_volume 2994(3)
_computing_cell_refinement saint
_computing_data_collection cosmo
_computing_data_reduction saint
_computing_molecular_graphics ortep3
_computing_structure_refinement 'SHELXL-2013 (Sheldrick, 2013)'
_computing_structure_solution shelxs
_diffrn_ambient_temperature 160(2)
_diffrn_measured_fraction_theta_full 0.941
_diffrn_measured_fraction_theta_max 1.000
_diffrn_measurement_device_type 'Apex II Duo'
_diffrn_measurement_method 'Omega/phi scans'
_diffrn_radiation_type MoK\a
_diffrn_radiation_wavelength 0.71073
_diffrn_reflns_av_R_equivalents 0.0436
_diffrn_reflns_av_unetI/netI 0.0276
_diffrn_reflns_Laue_measured_fraction_full 0.941
_diffrn_reflns_Laue_measured_fraction_max 1.000
_diffrn_reflns_limit_h_max 21
_diffrn_reflns_limit_h_min -19
_diffrn_reflns_limit_k_max 11
_diffrn_reflns_limit_k_min -11
_diffrn_reflns_limit_l_max 20
_diffrn_reflns_limit_l_min -20
_diffrn_reflns_number 15343
_diffrn_reflns_point_group_measured_fraction_full 0.941
_diffrn_reflns_point_group_measured_fraction_max 1.000
_diffrn_reflns_theta_full 25.242
_diffrn_reflns_theta_max 24.705
_diffrn_reflns_theta_min 2.338
_diffrn_source Imus
_exptl_absorpt_coefficient_mu 1.534
_exptl_absorpt_correction_T_max 0.7459
_exptl_absorpt_correction_T_min 0.6171
_exptl_absorpt_correction_type numerical
_exptl_absorpt_process_details 'SADABS V2012/1 (Bruker AXS Inc.)'
_exptl_crystal_colour 'dark blue'
_exptl_crystal_density_diffrn 1.200
_exptl_crystal_density_method 'not measured'
_exptl_crystal_description cubic
_exptl_crystal_F_000 1144
_exptl_crystal_size_max 0.385
_exptl_crystal_size_mid 0.348
_exptl_crystal_size_min 0.348
_exptl_transmission_factor_max 0.7459
_exptl_transmission_factor_min 0.6055
_refine_diff_density_max 1.778
_refine_diff_density_min -2.581
_refine_diff_density_rms 0.147
_refine_ls_extinction_method none
_refine_ls_goodness_of_fit_ref 1.255
_refine_ls_hydrogen_treatment constr
_refine_ls_matrix_type full
_refine_ls_number_parameters 110
_refine_ls_number_reflns 2555
_refine_ls_number_restraints 0
_refine_ls_restrained_S_all 1.255
_refine_ls_R_factor_all 0.0671
_refine_ls_R_factor_gt 0.0656
_refine_ls_shift/su_max 0.000
_refine_ls_shift/su_mean 0.000
_refine_ls_structure_factor_coef Fsqd
_refine_ls_weighting_details 'w=1/[\s^2^(Fo^2^)+(0.0308P)^2^+56.7282P] where P=(Fo^2^+2Fc^2^)/3'
_refine_ls_weighting_scheme calc
_refine_ls_wR_factor_gt 0.1503
_refine_ls_wR_factor_ref 0.1512
_reflns_Friedel_coverage 0.000
_reflns_number_gt 2491
_reflns_number_total 2555
_reflns_threshold_expression 'I > 2\s(I)'
_cod_data_source_file c4cc06228k2.cif
_cod_data_source_block c
_cod_database_code 7115983
_shelx_space_group_comment
;
The symmetry employed for this shelxl refinement is uniquely defined
by the following loop, which should always be used as a source of
symmetry information in preference to the above space-group names.
They are only intended as comments.
;
_shelx_estimated_absorpt_t_min 0.590
_shelx_estimated_absorpt_t_max 0.617
_shelxl_version_number 2013-3

loop_
_space_group_symop_operation_xyz
'x, y, z'
'-x, y, -z+1/2'
'x+1/2, y+1/2, z'
'-x+1/2, y+1/2, -z+1/2'
'-x, -y, -z'
'x, -y, z-1/2'
'-x+1/2, -y+1/2, -z'
'x+1/2, -y+1/2, z-1/2'

loop_
_atom_site_label
_atom_site_type_symbol
_atom_site_fract_x
_atom_site_fract_y
_atom_site_fract_z
_atom_site_U_iso_or_equiv
_atom_site_adp_type
_atom_site_occupancy
_atom_site_site_symmetry_order
_atom_site_calc_flag
_atom_site_refinement_flags_posn
_atom_site_refinement_flags_adp
_atom_site_refinement_flags_occupancy
_atom_site_disorder_assembly
_atom_site_disorder_group
Ce1 Ce 0.5000 0.34631(7) 0.2500 0.0322(2) Uani 1 2 d S T P A .
N1 N 0.5186(6) 0.2063(11) 0.3532(5) 0.0731(15) Uani 1 1 d . . . . .
N2 N 0.3974(6) 0.4810(12) 0.2228(8) 0.095(2) Uani 1 1 d . . . . .
C1A C 0.4481(9) 0.1428(18) 0.3516(9) 0.0731(15) Uani 0.771(7) 1 d . . P A 1
H1A H 0.4086 0.1894 0.3066 0.088 Uiso 0.771(7) 1 calc R U P A 1
C2A C 0.4397(9) -0.0092(16) 0.3298(8) 0.0731(15) Uani 0.771(7) 1 d . . P A 1
H2A1 H 0.4460 -0.0223 0.2774 0.110 Uiso 0.771(7) 1 calc R U P A 1
H2A2 H 0.3887 -0.0413 0.3284 0.110 Uiso 0.771(7) 1 calc R U P A 1
H2A3 H 0.4790 -0.0621 0.3697 0.110 Uiso 0.771(7) 1 calc R U P A 1
C3A C 0.4235(9) 0.1751(17) 0.4245(8) 0.0731(15) Uani 0.771(7) 1 d . . P A 1
H3A1 H 0.4505 0.1137 0.4683 0.110 Uiso 0.771(7) 1 calc R U P A 1
H3A2 H 0.3680 0.1612 0.4113 0.110 Uiso 0.771(7) 1 calc R U P A 1
H3A3 H 0.4362 0.2710 0.4405 0.110 Uiso 0.771(7) 1 calc R U P A 1
C4A C 0.5887(9) 0.1419(18) 0.4167(9) 0.0731(15) Uani 0.771(7) 1 d . . P A 1
H4A H 0.5737 0.0495 0.4320 0.088 Uiso 0.771(7) 1 calc R U P A 1
C5A C 0.6545(8) 0.1233(17) 0.3845(8) 0.0731(15) Uani 0.771(7) 1 d . . P A 1
H5A1 H 0.6399 0.0574 0.3403 0.110 Uiso 0.771(7) 1 calc R U P A 1
H5A2 H 0.6992 0.0882 0.4267 0.110 Uiso 0.771(7) 1 calc R U P A 1
H5A3 H 0.6672 0.2120 0.3655 0.110 Uiso 0.771(7) 1 calc R U P A 1
C6A C 0.6125(9) 0.2333(18) 0.4903(8) 0.0731(15) Uani 0.771(7) 1 d . . P A 1
H6A1 H 0.6548 0.1897 0.5317 0.110 Uiso 0.771(7) 1 calc R U P A 1
H6A2 H 0.5687 0.2460 0.5100 0.110 Uiso 0.771(7) 1 calc R U P A 1
H6A3 H 0.6292 0.3231 0.4766 0.110 Uiso 0.771(7) 1 calc R U P A 1
C10A C 0.3524(13) 0.525(2) 0.2743(15) 0.095(2) Uani 0.692(10) 1 d . . P A 1
H10A H 0.3242 0.6081 0.2466 0.114 Uiso 0.692(10) 1 calc R U P A 1
C11A C 0.3921(11) 0.574(2) 0.3521(13) 0.095(2) Uani 0.692(10) 1 d . . P A 1
H11A H 0.3550 0.6065 0.3774 0.143 Uiso 0.692(10) 1 calc R U P A 1
H11B H 0.4262 0.6495 0.3488 0.143 Uiso 0.692(10) 1 calc R U P A 1
H11C H 0.4226 0.4986 0.3839 0.143 Uiso 0.692(10) 1 calc R U P A 1
C12A C 0.2870(11) 0.423(2) 0.2754(14) 0.095(2) Uani 0.692(10) 1 d . . P A 1
H12A H 0.3074 0.3290 0.2838 0.143 Uiso 0.692(10) 1 calc R U P A 1
H12B H 0.2456 0.4281 0.2245 0.143 Uiso 0.692(10) 1 calc R U P A 1
H12C H 0.2670 0.4481 0.3188 0.143 Uiso 0.692(10) 1 calc R U P A 1
C7A C 0.3862(15) 0.546(3) 0.1493(18) 0.095(2) Uani 0.692(10) 1 d . . P A 1
H7A H 0.4212 0.5030 0.1227 0.114 Uiso 0.692(10) 1 calc R U P A 1
C8A C 0.4036(11) 0.698(2) 0.1603(13) 0.095(2) Uani 0.692(10) 1 d . . P A 1
H8A1 H 0.3849 0.7337 0.2025 0.143 Uiso 0.692(10) 1 calc R U P A 1
H8A2 H 0.3781 0.7465 0.1104 0.143 Uiso 0.692(10) 1 calc R U P A 1
H8A3 H 0.4592 0.7122 0.1751 0.143 Uiso 0.692(10) 1 calc R U P A 1
C9A C 0.3016(11) 0.526(2) 0.0952(14) 0.095(2) Uani 0.692(10) 1 d . . P A 1
H9A1 H 0.2837 0.4342 0.1038 0.143 Uiso 0.692(10) 1 calc R U P A 1
H9A2 H 0.2987 0.5364 0.0393 0.143 Uiso 0.692(10) 1 calc R U P A 1
H9A3 H 0.2691 0.5960 0.1086 0.143 Uiso 0.692(10) 1 calc R U P A 1
C8B C 0.439(2) 0.599(5) 0.111(3) 0.095(2) Uani 0.308(10) 1 d . . P A 2
H8B1 H 0.4105 0.6102 0.0541 0.143 Uiso 0.308(10) 1 calc R U P A 2
H8B2 H 0.4732 0.5196 0.1182 0.143 Uiso 0.308(10) 1 calc R U P A 2
H8B3 H 0.4687 0.6822 0.1309 0.143 Uiso 0.308(10) 1 calc R U P A 2
C3B C 0.455(3) 0.298(6) 0.456(3) 0.0731(15) Uani 0.229(7) 1 d . . P A 2
H3B1 H 0.4131 0.3552 0.4235 0.110 Uiso 0.229(7) 1 calc R U P A 2
H3B2 H 0.5013 0.3544 0.4775 0.110 Uiso 0.229(7) 1 calc R U P A 2
H3B3 H 0.4411 0.2554 0.4992 0.110 Uiso 0.229(7) 1 calc R U P A 2
C1B C 0.471(3) 0.192(6) 0.407(3) 0.0731(15) Uani 0.229(7) 1 d . . P A 2
H1B H 0.5042 0.1296 0.4484 0.088 Uiso 0.229(7) 1 calc R U P A 2
C2B C 0.394(3) 0.101(6) 0.377(3) 0.0731(15) Uani 0.229(7) 1 d . . P A 2
H2B1 H 0.3489 0.1618 0.3656 0.110 Uiso 0.229(7) 1 calc R U P A 2
H2B2 H 0.3929 0.0348 0.4181 0.110 Uiso 0.229(7) 1 calc R U P A 2
H2B3 H 0.3924 0.0516 0.3281 0.110 Uiso 0.229(7) 1 calc R U P A 2
C4B C 0.579(3) 0.154(6) 0.368(3) 0.0731(15) Uani 0.229(7) 1 d . . P A 2
H4B H 0.5993 0.1948 0.3269 0.088 Uiso 0.229(7) 1 calc R U P A 2
C5B C 0.579(3) -0.004(5) 0.350(3) 0.0731(15) Uani 0.229(7) 1 d . . P A 2
H5B1 H 0.6307 -0.0414 0.3738 0.110 Uiso 0.229(7) 1 calc R U P A 2
H5B2 H 0.5628 -0.0187 0.2919 0.110 Uiso 0.229(7) 1 calc R U P A 2
H5B3 H 0.5432 -0.0519 0.3718 0.110 Uiso 0.229(7) 1 calc R U P A 2
C6B C 0.644(3) 0.186(6) 0.447(3) 0.0731(15) Uani 0.229(7) 1 d . . P A 2
H6B1 H 0.6372 0.1287 0.4899 0.110 Uiso 0.229(7) 1 calc R U P A 2
H6B2 H 0.6418 0.2835 0.4606 0.110 Uiso 0.229(7) 1 calc R U P A 2
H6B3 H 0.6938 0.1660 0.4403 0.110 Uiso 0.229(7) 1 calc R U P A 2
C10B C 0.330(3) 0.479(5) 0.241(3) 0.095(2) Uani 0.308(10) 1 d . . P A 2
H10B H 0.3048 0.5559 0.2037 0.114 Uiso 0.308(10) 1 calc R U P A 2
C12B C 0.269(2) 0.373(5) 0.206(3) 0.095(2) Uani 0.308(10) 1 d . . P A 2
H12D H 0.2245 0.4175 0.1673 0.143 Uiso 0.308(10) 1 calc R U P A 2
H12E H 0.2530 0.3313 0.2484 0.143 Uiso 0.308(10) 1 calc R U P A 2
H12F H 0.2891 0.3018 0.1788 0.143 Uiso 0.308(10) 1 calc R U P A 2
C11B C 0.323(3) 0.539(5) 0.309(3) 0.095(2) Uani 0.308(10) 1 d . . P A 2
H11D H 0.3228 0.6399 0.3035 0.143 Uiso 0.308(10) 1 calc R U P A 2
H11E H 0.3670 0.5118 0.3547 0.143 Uiso 0.308(10) 1 calc R U P A 2
H11F H 0.2755 0.5089 0.3170 0.143 Uiso 0.308(10) 1 calc R U P A 2
C9B C 0.318(3) 0.614(5) 0.084(3) 0.095(2) Uani 0.308(10) 1 d . . P A 2
H9B1 H 0.3294 0.7083 0.0707 0.143 Uiso 0.308(10) 1 calc R U P A 2
H9B2 H 0.2659 0.6115 0.0881 0.143 Uiso 0.308(10) 1 calc R U P A 2
H9B3 H 0.3213 0.5510 0.0421 0.143 Uiso 0.308(10) 1 calc R U P A 2
C7B C 0.375(3) 0.572(7) 0.162(4) 0.095(2) Uani 0.308(10) 1 d . . P A 2
H7B H 0.3804 0.6608 0.1925 0.114 Uiso 0.308(10) 1 calc R U P A 2

loop_
_atom_site_aniso_label
_atom_site_aniso_U_11
_atom_site_aniso_U_22
_atom_site_aniso_U_33
_atom_site_aniso_U_23
_atom_site_aniso_U_13
_atom_site_aniso_U_12
Ce1 0.0291(3) 0.0348(3) 0.0335(3) 0.000 0.0111(2) 0.000
N1 0.063(3) 0.093(4) 0.058(3) 0.018(3) 0.012(2) -0.011(3)
N2 0.071(4) 0.085(5) 0.128(6) -0.010(4) 0.030(4) 0.009(3)
C1A 0.063(3) 0.093(4) 0.058(3) 0.018(3) 0.012(2) -0.011(3)
C2A 0.063(3) 0.093(4) 0.058(3) 0.018(3) 0.012(2) -0.011(3)
C3A 0.063(3) 0.093(4) 0.058(3) 0.018(3) 0.012(2) -0.011(3)
C4A 0.063(3) 0.093(4) 0.058(3) 0.018(3) 0.012(2) -0.011(3)
C5A 0.063(3) 0.093(4) 0.058(3) 0.018(3) 0.012(2) -0.011(3)
C6A 0.063(3) 0.093(4) 0.058(3) 0.018(3) 0.012(2) -0.011(3)
C10A 0.071(4) 0.085(5) 0.128(6) -0.010(4) 0.030(4) 0.009(3)
C11A 0.071(4) 0.085(5) 0.128(6) -0.010(4) 0.030(4) 0.009(3)
C12A 0.071(4) 0.085(5) 0.128(6) -0.010(4) 0.030(4) 0.009(3)
C7A 0.071(4) 0.085(5) 0.128(6) -0.010(4) 0.030(4) 0.009(3)
C8A 0.071(4) 0.085(5) 0.128(6) -0.010(4) 0.030(4) 0.009(3)
C9A 0.071(4) 0.085(5) 0.128(6) -0.010(4) 0.030(4) 0.009(3)
C8B 0.071(4) 0.085(5) 0.128(6) -0.010(4) 0.030(4) 0.009(3)
C3B 0.063(3) 0.093(4) 0.058(3) 0.018(3) 0.012(2) -0.011(3)
C1B 0.063(3) 0.093(4) 0.058(3) 0.018(3) 0.012(2) -0.011(3)
C2B 0.063(3) 0.093(4) 0.058(3) 0.018(3) 0.012(2) -0.011(3)
C4B 0.063(3) 0.093(4) 0.058(3) 0.018(3) 0.012(2) -0.011(3)
C5B 0.063(3) 0.093(4) 0.058(3) 0.018(3) 0.012(2) -0.011(3)
C6B 0.063(3) 0.093(4) 0.058(3) 0.018(3) 0.012(2) -0.011(3)
C10B 0.071(4) 0.085(5) 0.128(6) -0.010(4) 0.030(4) 0.009(3)
C12B 0.071(4) 0.085(5) 0.128(6) -0.010(4) 0.030(4) 0.009(3)
C11B 0.071(4) 0.085(5) 0.128(6) -0.010(4) 0.030(4) 0.009(3)
C9B 0.071(4) 0.085(5) 0.128(6) -0.010(4) 0.030(4) 0.009(3)
C7B 0.071(4) 0.085(5) 0.128(6) -0.010(4) 0.030(4) 0.009(3)

loop_
_atom_type_symbol
_atom_type_description
_atom_type_scat_dispersion_real
_atom_type_scat_dispersion_imag
_atom_type_scat_source
C C 0.0034 0.0017 'International Tables Vol C Tables 4.2.6.8 and 6.1.1.4'
H H 0.0000 0.0000 'International Tables Vol C Tables 4.2.6.8 and 6.1.1.4'
Ce Ce -0.1990 2.6643 'International Tables Vol C Tables 4.2.6.8 and 6.1.1.4'
N N 0.0066 0.0034 'International Tables Vol C Tables 4.2.6.8 and 6.1.1.4'

loop_
_geom_angle_atom_site_label_1
_geom_angle_atom_site_label_2
_geom_angle_atom_site_label_3
_geom_angle
_geom_angle_site_symmetry_1
_geom_angle_site_symmetry_3
N1 Ce1 N1 104.3(5) 2_655 .
N1 Ce1 N2 116.1(4) 2_655 2_655
N1 Ce1 N2 106.5(4) . 2_655
N1 Ce1 N2 106.5(4) 2_655 .
N1 Ce1 N2 116.1(4) . .
N2 Ce1 N2 107.8(6) 2_655 .
N1 Ce1 C4B 22.9(11) 2_655 2_655
N1 Ce1 C4B 96.5(12) . 2_655
N2 Ce1 C4B 138.5(12) 2_655 2_655
N2 Ce1 C4B 91.6(11) . 2_655
N1 Ce1 C4B 96.5(12) 2_655 .
N1 Ce1 C4B 22.8(11) . .
N2 Ce1 C4B 91.6(11) 2_655 .
N2 Ce1 C4B 138.5(12) . .
C4B Ce1 C4B 98(2) 2_655 .
N1 Ce1 C7A 141.7(6) 2_655 2_655
N1 Ce1 C7A 90.5(6) . 2_655
N2 Ce1 C7A 26.2(6) 2_655 2_655
N2 Ce1 C7A 97.7(6) . 2_655
N1 Ce1 C7A 90.5(6) 2_655 .
N1 Ce1 C7A 141.7(6) . .
N2 Ce1 C7A 97.7(6) 2_655 .
N2 Ce1 C7A 26.2(6) . .
C7A Ce1 C7A 99.3(11) 2_655 .
N1 Ce1 C1A 95.5(4) 2_655 .
N1 Ce1 C1A 26.3(4) . .
N2 Ce1 C1A 131.5(4) 2_655 .
N2 Ce1 C1A 96.2(5) . .
C7A Ce1 C1A 111.2(6) 2_655 .
C7A Ce1 C1A 119.0(6) . .
N1 Ce1 C1A 26.3(4) 2_655 2_655
N1 Ce1 C1A 95.5(4) . 2_655
N2 Ce1 C1A 96.2(5) 2_655 2_655
N2 Ce1 C1A 131.5(4) . 2_655
C7A Ce1 C1A 119.0(6) 2_655 2_655
C7A Ce1 C1A 111.2(6) . 2_655
C1A Ce1 C1A 98.4(7) . 2_655
C4B N1 C1B 122(3) . .
C1A N1 C4A 112.5(10) . .
C4B N1 Ce1 110(3) . .
C1A N1 Ce1 110.3(8) . .
C1B N1 Ce1 128(2) . .
C4A N1 Ce1 136.2(8) . .
C7B N2 C10B 97(3) . .
C7A N2 C10A 119.9(16) . .
C7B N2 Ce1 126(2) . .
C10B N2 Ce1 135(2) . .
C7A N2 Ce1 109.3(11) . .
C10A N2 Ce1 129.8(12) . .
N1 C1A C2A 116.2(14) . .
N1 C1A C3A 113.8(13) . .
C2A C1A C3A 112.3(12) . .
N1 C1A Ce1 43.5(6) . .
C2A C1A Ce1 120.6(10) . .
C3A C1A Ce1 127.0(11) . .
N1 C1A H1A 104.3 . .
C2A C1A H1A 104.3 . .
C3A C1A H1A 104.3 . .
Ce1 C1A H1A 61.1 . .
C1A C2A H2A1 109.5 . .
C1A C2A H2A2 109.5 . .
H2A1 C2A H2A2 109.5 . .
C1A C2A H2A3 109.5 . .
H2A1 C2A H2A3 109.5 . .
H2A2 C2A H2A3 109.5 . .
C1A C3A H3A1 109.5 . .
C1A C3A H3A2 109.5 . .
H3A1 C3A H3A2 109.5 . .
C1A C3A H3A3 109.5 . .
H3A1 C3A H3A3 109.5 . .
H3A2 C3A H3A3 109.5 . .
C5A C4A C6A 110.4(13) . .
C5A C4A N1 111.0(12) . .
C6A C4A N1 109.4(13) . .
C5A C4A H4A 108.7 . .
C6A C4A H4A 108.7 . .
N1 C4A H4A 108.7 . .
C4A C5A H5A1 109.5 . .
C4A C5A H5A2 109.5 . .
H5A1 C5A H5A2 109.5 . .
C4A C5A H5A3 109.5 . .
H5A1 C5A H5A3 109.5 . .
H5A2 C5A H5A3 109.5 . .
C4A C6A H6A1 109.5 . .
C4A C6A H6A2 109.5 . .
H6A1 C6A H6A2 109.5 . .
C4A C6A H6A3 109.5 . .
H6A1 C6A H6A3 109.5 . .
H6A2 C6A H6A3 109.5 . .
C11A C10A N2 118.7(19) . .
C11A C10A C12A 111(2) . .
N2 C10A C12A 114.1(18) . .
C11A C10A H10A 103.6 . .
N2 C10A H10A 103.6 . .
C12A C10A H10A 103.6 . .
C10A C11A H11A 109.5 . .
C10A C11A H11B 109.5 . .
H11A C11A H11B 109.5 . .
C10A C11A H11C 109.5 . .
H11A C11A H11C 109.5 . .
H11B C11A H11C 109.5 . .
C10A C12A H12A 109.5 . .
C10A C12A H12B 109.5 . .
H12A C12A H12B 109.5 . .
C10A C12A H12C 109.5 . .
H12A C12A H12C 109.5 . .
H12B C12A H12C 109.5 . .
N2 C7A C8A 111(2) . .
N2 C7A C9A 110(2) . .
C8A C7A C9A 109.1(19) . .
N2 C7A Ce1 44.4(9) . .
C8A C7A Ce1 118.5(16) . .
C9A C7A Ce1 131.4(17) . .
N2 C7A H7A 109.0 . .
C8A C7A H7A 109.0 . .
C9A C7A H7A 109.0 . .
Ce1 C7A H7A 65.2 . .
C7A C8A H8A1 109.5 . .
C7A C8A H8A2 109.5 . .
H8A1 C8A H8A2 109.5 . .
C7A C8A H8A3 109.5 . .
H8A1 C8A H8A3 109.5 . .
H8A2 C8A H8A3 109.5 . .
C7A C9A H9A1 109.5 . .
C7A C9A H9A2 109.5 . .
H9A1 C9A H9A2 109.5 . .
C7A C9A H9A3 109.5 . .
H9A1 C9A H9A3 109.5 . .
H9A2 C9A H9A3 109.5 . .
C7B C8B H8B1 109.5 . .
C7B C8B H8B2 109.5 . .
H8B1 C8B H8B2 109.5 . .
C7B C8B H8B3 109.5 . .
H8B1 C8B H8B3 109.5 . .
H8B2 C8B H8B3 109.5 . .
C1B C3B H3B1 109.5 . .
C1B C3B H3B2 109.5 . .
H3B1 C3B H3B2 109.5 . .
C1B C3B H3B3 109.5 . .
H3B1 C3B H3B3 109.5 . .
H3B2 C3B H3B3 109.5 . .
C3B C1B N1 126(4) . .
C3B C1B C2B 106(4) . .
N1 C1B C2B 118(4) . .
C3B C1B H1B 100.4 . .
N1 C1B H1B 100.4 . .
C2B C1B H1B 100.4 . .
C1B C2B H2B1 109.5 . .
C1B C2B H2B2 109.5 . .
H2B1 C2B H2B2 109.5 . .
C1B C2B H2B3 109.5 . .
H2B1 C2B H2B3 109.5 . .
H2B2 C2B H2B3 109.5 . .
N1 C4B C6B 121(5) . .
N1 C4B C5B 116(4) . .
C6B C4B C5B 109(4) . .
N1 C4B Ce1 47(2) . .
C6B C4B Ce1 127(4) . .
C5B C4B Ce1 122(3) . .
N1 C4B H4B 102.3 . .
C6B C4B H4B 102.3 . .
C5B C4B H4B 102.3 . .
Ce1 C4B H4B 54.9 . .
C4B C5B H5B1 109.5 . .
C4B C5B H5B2 109.5 . .
H5B1 C5B H5B2 109.5 . .
C4B C5B H5B3 109.5 . .
H5B1 C5B H5B3 109.5 . .
H5B2 C5B H5B3 109.5 . .
C4B C6B H6B1 109.5 . .
C4B C6B H6B2 109.5 . .
H6B1 C6B H6B2 109.5 . .
C4B C6B H6B3 109.5 . .
H6B1 C6B H6B3 109.5 . .
H6B2 C6B H6B3 109.5 . .
N2 C10B C11B 122(5) . .
N2 C10B C12B 122(4) . .
C11B C10B C12B 113(5) . .
N2 C10B C7B 41(2) . .
C11B C10B C7B 125(4) . .
C12B C10B C7B 116(4) . .
N2 C10B H10B 96.2 . .
C11B C10B H10B 96.2 . .
C12B C10B H10B 96.2 . .
C7B C10B H10B 55.2 . .
C10B C12B H12D 109.5 . .
C10B C12B H12E 109.5 . .
H12D C12B H12E 109.5 . .
C10B C12B H12F 109.5 . .
H12D C12B H12F 109.5 . .
H12E C12B H12F 109.5 . .
C10B C11B H11D 109.5 . .
C10B C11B H11E 109.5 . .
H11D C11B H11E 109.5 . .
C10B C11B H11F 109.5 . .
H11D C11B H11F 109.5 . .
H11E C11B H11F 109.5 . .
C7B C9B H9B1 109.5 . .
C7B C9B H9B2 109.5 . .
H9B1 C9B H9B2 109.5 . .
C7B C9B H9B3 109.5 . .
H9B1 C9B H9B3 109.5 . .
H9B2 C9B H9B3 109.5 . .
N2 C7B C9B 149(6) . .
N2 C7B C8B 115(4) . .
C9B C7B C8B 82(4) . .
N2 C7B C10B 42(2) . .
C9B C7B C10B 116(4) . .
C8B C7B C10B 157(4) . .
N2 C7B H7B 100.6 . .
C9B C7B H7B 100.6 . .
C8B C7B H7B 100.6 . .
C10B C7B H7B 90.6 . .

loop_
_geom_bond_atom_site_label_1
_geom_bond_atom_site_label_2
_geom_bond_distance
_geom_bond_site_symmetry_2
Ce1 N1 2.216(9) 2_655
Ce1 N1 2.216(9) .
Ce1 N2 2.218(11) 2_655
Ce1 N2 2.218(11) .
Ce1 C4B 2.83(5) 2_655
Ce1 C4B 2.83(5) .
Ce1 C7A 2.99(3) 2_655
Ce1 C7A 2.99(3) .
Ce1 C1A 3.022(14) .
Ce1 C1A 3.022(14) 2_655
N1 C4B 1.17(5) .
N1 C1A 1.426(17) .
N1 C1B 1.49(5) .
N1 C4A 1.549(17) .
N2 C7B 1.35(7) .
N2 C10B 1.37(5) .
N2 C7A 1.40(3) .
N2 C10A 1.47(3) .
C1A C2A 1.52(2) .
C1A C3A 1.53(2) .
C1A H1A 1.0000 .
C2A H2A1 0.9800 .
C2A H2A2 0.9800 .
C2A H2A3 0.9800 .
C3A H3A1 0.9800 .
C3A H3A2 0.9800 .
C3A H3A3 0.9800 .
C4A C5A 1.50(2) .
C4A C6A 1.52(2) .
C4A H4A 1.0000 .
C5A H5A1 0.9800 .
C5A H5A2 0.9800 .
C5A H5A3 0.9800 .
C6A H6A1 0.9800 .
C6A H6A2 0.9800 .
C6A H6A3 0.9800 .
C10A C11A 1.42(3) .
C10A C12A 1.56(3) .
C10A H10A 1.0000 .
C11A H11A 0.9800 .
C11A H11B 0.9800 .
C11A H11C 0.9800 .
C12A H12A 0.9800 .
C12A H12B 0.9800 .
C12A H12C 0.9800 .
C7A C8A 1.51(3) .
C7A C9A 1.56(3) .
C7A H7A 1.0000 .
C8A H8A1 0.9800 .
C8A H8A2 0.9800 .
C8A H8A3 0.9800 .
C9A H9A1 0.9800 .
C9A H9A2 0.9800 .
C9A H9A3 0.9800 .
C8B C7B 1.72(8) .
C8B H8B1 0.9800 .
C8B H8B2 0.9800 .
C8B H8B3 0.9800 .
C3B C1B 1.43(7) .
C3B H3B1 0.9800 .
C3B H3B2 0.9800 .
C3B H3B3 0.9800 .
C1B C2B 1.61(7) .
C1B H1B 1.0000 .
C2B H2B1 0.9800 .
C2B H2B2 0.9800 .
C2B H2B3 0.9800 .
C4B C6B 1.56(7) .
C4B C5B 1.57(8) .
C4B H4B 1.0000 .
C5B H5B1 0.9800 .
C5B H5B2 0.9800 .
C5B H5B3 0.9800 .
C6B H6B1 0.9800 .
C6B H6B2 0.9800 .
C6B H6B3 0.9800 .
C10B C11B 1.38(7) .
C10B C12B 1.51(6) .
C10B C7B 2.03(9) .
C10B H10B 1.0000 .
C12B H12D 0.9800 .
C12B H12E 0.9800 .
C12B H12F 0.9800 .
C11B H11D 0.9800 .
C11B H11E 0.9800 .
C11B H11F 0.9800 .
C9B C7B 1.50(8) .
C9B H9B1 0.9800 .
C9B H9B2 0.9800 .
C9B H9B3 0.9800 .
C7B H7B 1.0000 .
